data_7160900
loop_
_publ_author_name
'Kameshwaran, Chinnagounder'
'Nawaz Khan, Fazlur-Rahman'

_publ_section_title
;
 Ruthenium-Catalyzed Late-Stage C--H Alkenylation of
 N-arylpyridazino[4,5-b] quinolin-1(2H)-ones
;
_journal_name_full 'Organic &amp; Biomolecular Chemistry'
_journal_paper_doi 10.1039/D5OB01511A
_journal_year 2025
_chemical_formula_moiety 'C23 H14 Cl N3 O'
_chemical_formula_sum 'C23 H14 Cl N3 O'
_chemical_formula_weight 383.82
_space_group_crystal_system monoclinic
_space_group_IT_number 14
_space_group_name_Hall '-P 2yn'
_space_group_name_H-M_alt 'P 1 21/n 1'
_atom_sites_solution_hydrogens geom
_audit_block_doi 10.5517/ccdc.csd.cc2l4v0m
_audit_creation_method SHELXL-2019/1
_audit_update_record
;
2024-09-30 deposited with the CCDC.	2025-11-28 downloaded from the CCDC.
;
_cell_angle_alpha 90
_cell_angle_beta 92.674(3)
_cell_angle_gamma 90
_cell_formula_units_Z 4
_cell_length_a 14.9493(11)
_cell_length_b 7.5272(6)
_cell_length_c 16.2680(12)
_cell_measurement_reflns_used 8619
_cell_measurement_temperature 300(2)
_cell_measurement_theta_max 23.16
_cell_measurement_theta_min 2.51
_cell_volume 1828.6(2)
_computing_cell_refinement 'Bruker APEX4/SAINT'
_computing_data_collection 'Bruker APEX4'
_computing_data_reduction 'Bruker APEX4/SAINT'
_computing_molecular_graphics 'Bruker SHELXTL'
_computing_publication_material 'Bruker SHELXTL'
_computing_structure_refinement 'SHELXL-2019/1 (Sheldrick, 2019)'
_computing_structure_solution 'SHELXL-2019/1 (Sheldrick, 2019)'
_diffrn_ambient_temperature 300(2)
_diffrn_measured_fraction_theta_full 0.998
_diffrn_measured_fraction_theta_max 0.998
_diffrn_measurement_device_type 'Bruker D8 QUEST diffractometer with PHOTON II detector'
_diffrn_measurement_method '\f and \w scans'
_diffrn_radiation_type MoK\a
_diffrn_radiation_wavelength 0.71073
_diffrn_reflns_av_R_equivalents 0.0577
_diffrn_reflns_av_unetI/netI 0.0391
_diffrn_reflns_Laue_measured_fraction_full 0.998
_diffrn_reflns_Laue_measured_fraction_max 0.998
_diffrn_reflns_limit_h_max 19
_diffrn_reflns_limit_h_min -17
_diffrn_reflns_limit_k_max 9
_diffrn_reflns_limit_k_min -10
_diffrn_reflns_limit_l_max 21
_diffrn_reflns_limit_l_min -21
_diffrn_reflns_number 34398
_diffrn_reflns_point_group_measured_fraction_full 0.998
_diffrn_reflns_point_group_measured_fraction_max 0.998
_diffrn_reflns_theta_full 25.242
_diffrn_reflns_theta_max 28.306
_diffrn_reflns_theta_min 1.895
_diffrn_source 'i-mu-s microfocus source'
_exptl_absorpt_coefficient_mu 0.228
_exptl_absorpt_correction_T_max 0.7457
_exptl_absorpt_correction_T_min 0.6704
_exptl_absorpt_correction_type multi-scan
_exptl_absorpt_process_details 'SADABS (BRUKER)'
_exptl_crystal_colour colourless
_exptl_crystal_density_diffrn 1.394
_exptl_crystal_description block
_exptl_crystal_F_000 792
_exptl_crystal_size_max 0.273
_exptl_crystal_size_mid 0.141
_exptl_crystal_size_min 0.122
_refine_diff_density_max 0.379
_refine_diff_density_min -0.537
_refine_diff_density_rms 0.042
_refine_ls_extinction_coef 0.0141(17)
_refine_ls_extinction_expression Fc^*^=kFc[1+0.001xFc^2^\l^3^/sin(2\q)]^-1/4^
_refine_ls_extinction_method 'SHELXL-2019/1 (Sheldrick 2019)'
_refine_ls_goodness_of_fit_ref 1.022
_refine_ls_hydrogen_treatment constr
_refine_ls_matrix_type full
_refine_ls_number_parameters 254
_refine_ls_number_reflns 4535
_refine_ls_number_restraints 0
_refine_ls_restrained_S_all 1.022
_refine_ls_R_factor_all 0.1004
_refine_ls_R_factor_gt 0.0524
_refine_ls_shift/su_max 0.000
_refine_ls_shift/su_mean 0.000
_refine_ls_structure_factor_coef Fsqd
_refine_ls_weighting_details 'w=1/[\s^2^(Fo^2^)+(0.0454P)^2^+1.0106P] where P=(Fo^2^+2Fc^2^)/3'
_refine_ls_weighting_scheme calc
_refine_ls_wR_factor_gt 0.1113
_refine_ls_wR_factor_ref 0.1421
_reflns_Friedel_coverage 0.000
_reflns_number_gt 2727
_reflns_number_total 4535
_reflns_threshold_expression 'I > 2\s(I)'
_cod_data_source_file d5ob01511a2.cif
_cod_data_source_block N_H2Cl_260924_0m_a
_cod_original_sg_symbol_H-M 'P 21/n'
_cod_database_code 7160900
_shelx_shelxl_version_number 2019/1
_shelx_space_group_comment
;
The symmetry employed for this shelxl refinement is uniquely defined
by the following loop, which should always be used as a source of
symmetry information in preference to the above space-group names.
They are only intended as comments.
;
_shelx_estimated_absorpt_t_min 0.940
_shelx_estimated_absorpt_t_max 0.973

loop_
_space_group_symop_operation_xyz
'x, y, z'
'-x+1/2, y+1/2, -z+1/2'
'-x, -y, -z'
'x-1/2, -y-1/2, z-1/2'

loop_
_atom_site_label
_atom_site_type_symbol
_atom_site_fract_x
_atom_site_fract_y
_atom_site_fract_z
_atom_site_U_iso_or_equiv
_atom_site_adp_type
_atom_site_occupancy
_atom_site_site_symmetry_order
_atom_site_calc_flag
_atom_site_refinement_flags_posn
_atom_site_refinement_flags_adp
_atom_site_refinement_flags_occupancy
_atom_site_disorder_assembly
_atom_site_disorder_group
Cl1 Cl 0.57358(8) 0.91647(10) 0.87625(5) 0.1091(4) Uani 1 1 d . . . . .
O1 O 0.43504(10) 0.5872(2) 0.76508(9) 0.0626(5) Uani 1 1 d . . . . .
N1 N 0.58498(11) 0.7512(2) 0.52147(10) 0.0470(5) Uani 1 1 d . . . . .
N2 N 0.58439(11) 0.6096(3) 0.76134(10) 0.0472(5) Uani 1 1 d . . . . .
N3 N 0.66403(12) 0.6439(3) 0.72522(11) 0.0617(6) Uani 1 1 d . . . . .
C1 C 0.59482(13) 0.5675(3) 0.84714(12) 0.0460(5) Uani 1 1 d . . . . .
C2 C 0.61066(18) 0.3960(3) 0.87236(14) 0.0646(7) Uani 1 1 d . . . . .
H2 H 0.612980 0.305766 0.833485 0.077 Uiso 1 1 calc R U . . .
C3 C 0.6232(2) 0.3563(4) 0.95492(15) 0.0729(8) Uani 1 1 d . . . . .
H3 H 0.633976 0.239642 0.971403 0.087 Uiso 1 1 calc R U . . .
C4 C 0.61976(16) 0.4885(4) 1.01269(14) 0.0602(6) Uani 1 1 d . . . . .
H4 H 0.627741 0.461252 1.068309 0.072 Uiso 1 1 calc R U . . .
C5 C 0.60463(17) 0.6604(4) 0.98864(14) 0.0592(6) Uani 1 1 d . . . . .
H5 H 0.602701 0.750368 1.027699 0.071 Uiso 1 1 calc R U . . .
C6 C 0.59221(16) 0.6995(3) 0.90586(13) 0.0531(6) Uani 1 1 d . . . . .
C7 C 0.65879(15) 0.6862(4) 0.64890(14) 0.0610(7) Uani 1 1 d . . . . .
H7 H 0.712186 0.708281 0.623590 0.073 Uiso 1 1 calc R U . . .
C8 C 0.57734(13) 0.7023(3) 0.59921(12) 0.0431(5) Uani 1 1 d . . . . .
C9 C 0.49543(13) 0.6669(3) 0.63617(11) 0.0376(4) Uani 1 1 d . . . . .
C10 C 0.49915(14) 0.6181(3) 0.72417(12) 0.0429(5) Uani 1 1 d . . . . .
C11 C 0.50826(14) 0.7676(3) 0.47452(12) 0.0418(5) Uani 1 1 d . . . . .
C12 C 0.42229(13) 0.7323(3) 0.50499(11) 0.0397(5) Uani 1 1 d . . . . .
C13 C 0.41590(13) 0.6806(3) 0.58843(11) 0.0381(4) Uani 1 1 d . . . . .
C14 C 0.51503(16) 0.8239(3) 0.39195(12) 0.0519(6) Uani 1 1 d . . . . .
H14 H 0.570979 0.847122 0.371669 0.062 Uiso 1 1 calc R U . . .
C15 C 0.44056(17) 0.8439(3) 0.34255(14) 0.0604(6) Uani 1 1 d . . . . .
H15 H 0.445866 0.881547 0.288543 0.072 Uiso 1 1 calc R U . . .
C16 C 0.35568(17) 0.8090(4) 0.37126(14) 0.0621(7) Uani 1 1 d . . . . .
H16 H 0.305218 0.822818 0.336202 0.075 Uiso 1 1 calc R U . . .
C17 C 0.34642(15) 0.7548(3) 0.45023(13) 0.0540(6) Uani 1 1 d . . . . .
H17 H 0.289536 0.732175 0.468574 0.065 Uiso 1 1 calc R U . . .
C18 C 0.32542(13) 0.6504(3) 0.62098(11) 0.0399(5) Uani 1 1 d . . . . .
C19 C 0.28505(15) 0.7829(3) 0.66465(13) 0.0545(6) Uani 1 1 d . . . . .
H19 H 0.315134 0.889509 0.674580 0.065 Uiso 1 1 calc R U . . .
C20 C 0.20073(17) 0.7595(4) 0.69376(14) 0.0621(7) Uani 1 1 d . . . . .
H20 H 0.174279 0.849698 0.723212 0.074 Uiso 1 1 calc R U . . .
C21 C 0.15628(15) 0.6041(4) 0.67934(13) 0.0620(7) Uani 1 1 d . . . . .
H21 H 0.099613 0.588054 0.699430 0.074 Uiso 1 1 calc R U . . .
C22 C 0.19462(15) 0.4702(4) 0.63517(14) 0.0588(6) Uani 1 1 d . . . . .
H22 H 0.163919 0.364281 0.625376 0.071 Uiso 1 1 calc R U . . .
C23 C 0.27917(14) 0.4942(3) 0.60538(13) 0.0486(5) Uani 1 1 d . . . . .
H23 H 0.304847 0.404801 0.574815 0.058 Uiso 1 1 calc R U . . .

loop_
_atom_site_aniso_label
_atom_site_aniso_U_11
_atom_site_aniso_U_22
_atom_site_aniso_U_33
_atom_site_aniso_U_23
_atom_site_aniso_U_13
_atom_site_aniso_U_12
Cl1 0.1957(11) 0.0540(4) 0.0736(5) 0.0009(4) -0.0362(6) 0.0096(5)
O1 0.0449(9) 0.1012(14) 0.0413(8) 0.0178(9) -0.0032(7) -0.0135(9)
N1 0.0447(10) 0.0594(12) 0.0371(9) -0.0018(8) 0.0025(7) -0.0041(9)
N2 0.0398(10) 0.0675(12) 0.0337(9) 0.0026(8) -0.0060(7) -0.0036(9)
N3 0.0398(10) 0.1012(17) 0.0436(11) 0.0022(11) -0.0044(8) -0.0054(10)
C1 0.0420(12) 0.0581(14) 0.0367(11) -0.0005(10) -0.0098(9) -0.0005(10)
C2 0.0884(19) 0.0571(16) 0.0468(13) -0.0056(11) -0.0115(12) 0.0099(14)
C3 0.107(2) 0.0593(16) 0.0507(15) 0.0076(13) -0.0152(14) 0.0040(15)
C4 0.0690(16) 0.0718(17) 0.0387(12) 0.0047(12) -0.0098(11) -0.0060(13)
C5 0.0711(16) 0.0636(16) 0.0416(12) -0.0084(11) -0.0093(11) -0.0038(13)
C6 0.0624(14) 0.0504(13) 0.0451(12) -0.0006(10) -0.0115(10) -0.0027(11)
C7 0.0389(12) 0.100(2) 0.0444(13) 0.0013(13) 0.0001(10) -0.0073(12)
C8 0.0393(11) 0.0547(13) 0.0352(10) -0.0036(9) -0.0010(8) -0.0027(9)
C9 0.0377(10) 0.0416(11) 0.0332(10) -0.0021(8) -0.0014(8) -0.0015(9)
C10 0.0411(11) 0.0506(13) 0.0362(10) 0.0017(9) -0.0054(9) -0.0056(9)
C11 0.0478(12) 0.0418(11) 0.0358(10) -0.0025(9) 0.0017(9) 0.0010(9)
C12 0.0428(11) 0.0430(11) 0.0331(10) -0.0026(8) -0.0018(8) 0.0018(9)
C13 0.0398(11) 0.0407(11) 0.0335(10) -0.0037(8) -0.0007(8) 0.0000(9)
C14 0.0605(14) 0.0581(14) 0.0374(11) 0.0032(10) 0.0075(10) -0.0011(11)
C15 0.0759(17) 0.0698(16) 0.0351(11) 0.0082(11) -0.0011(11) 0.0024(13)
C16 0.0634(16) 0.0808(18) 0.0410(12) 0.0069(12) -0.0112(11) 0.0058(13)
C17 0.0490(13) 0.0711(16) 0.0412(12) 0.0029(11) -0.0061(10) 0.0026(12)
C18 0.0383(11) 0.0523(12) 0.0285(9) 0.0003(9) -0.0050(8) 0.0021(9)
C19 0.0536(14) 0.0635(15) 0.0463(12) -0.0107(11) 0.0008(10) 0.0030(11)
C20 0.0560(15) 0.089(2) 0.0417(12) -0.0067(13) 0.0037(10) 0.0187(14)
C21 0.0396(12) 0.106(2) 0.0401(12) 0.0069(13) 0.0030(10) 0.0042(14)
C22 0.0485(13) 0.0762(17) 0.0515(13) 0.0020(12) 0.0001(11) -0.0127(12)
C23 0.0447(12) 0.0585(14) 0.0425(11) -0.0037(10) 0.0018(9) -0.0015(10)

loop_
_atom_type_symbol
_atom_type_description
_atom_type_scat_dispersion_real
_atom_type_scat_dispersion_imag
_atom_type_scat_source
C C 0.0033 0.0016 'International Tables Vol C Tables 4.2.6.8 and 6.1.1.4'
H H 0.0000 0.0000 'International Tables Vol C Tables 4.2.6.8 and 6.1.1.4'
Cl Cl 0.1484 0.1585 'International Tables Vol C Tables 4.2.6.8 and 6.1.1.4'
N N 0.0061 0.0033 'International Tables Vol C Tables 4.2.6.8 and 6.1.1.4'
O O 0.0106 0.0060 'International Tables Vol C Tables 4.2.6.8 and 6.1.1.4'

loop_
_geom_angle_atom_site_label_1
_geom_angle_atom_site_label_2
_geom_angle_atom_site_label_3
_geom_angle
_geom_angle_site_symmetry_1
_geom_angle_site_symmetry_3
_geom_angle_publ_flag
C8 N1 C11 117.03(17) . . ?
N3 N2 C10 126.94(16) . . ?
N3 N2 C1 113.60(16) . . ?
C10 N2 C1 119.42(17) . . ?
C7 N3 N2 116.46(18) . . ?
C2 C1 C6 118.7(2) . . ?
C2 C1 N2 120.6(2) . . ?
C6 C1 N2 120.7(2) . . ?
C1 C2 C3 120.6(2) . . ?
C1 C2 H2 119.7 . . ?
C3 C2 H2 119.7 . . ?
C4 C3 C2 120.1(2) . . ?
C4 C3 H3 119.9 . . ?
C2 C3 H3 119.9 . . ?
C5 C4 C3 120.1(2) . . ?
C5 C4 H4 120.0 . . ?
C3 C4 H4 120.0 . . ?
C4 C5 C6 119.5(2) . . ?
C4 C5 H5 120.2 . . ?
C6 C5 H5 120.2 . . ?
C1 C6 C5 120.9(2) . . ?
C1 C6 Cl1 119.91(17) . . ?
C5 C6 Cl1 119.15(19) . . ?
N3 C7 C8 125.4(2) . . ?
N3 C7 H7 117.3 . . ?
C8 C7 H7 117.3 . . ?
N1 C8 C9 124.89(18) . . ?
N1 C8 C7 116.86(18) . . ?
C9 C8 C7 118.25(18) . . ?
C13 C9 C8 118.83(17) . . ?
C13 C9 C10 123.46(17) . . ?
C8 C9 C10 117.70(17) . . ?
O1 C10 N2 119.01(18) . . ?
O1 C10 C9 125.73(18) . . ?
N2 C10 C9 115.25(17) . . ?
N1 C11 C14 117.78(19) . . ?
N1 C11 C12 122.78(17) . . ?
C14 C11 C12 119.44(19) . . ?
C17 C12 C13 123.06(18) . . ?
C17 C12 C11 117.83(18) . . ?
C13 C12 C11 119.09(17) . . ?
C9 C13 C12 117.36(17) . . ?
C9 C13 C18 123.70(17) . . ?
C12 C13 C18 118.90(16) . . ?
C15 C14 C11 120.3(2) . . ?
C15 C14 H14 119.9 . . ?
C11 C14 H14 119.9 . . ?
C14 C15 C16 121.1(2) . . ?
C14 C15 H15 119.5 . . ?
C16 C15 H15 119.5 . . ?
C17 C16 C15 120.4(2) . . ?
C17 C16 H16 119.8 . . ?
C15 C16 H16 119.8 . . ?
C16 C17 C12 121.0(2) . . ?
C16 C17 H17 119.5 . . ?
C12 C17 H17 119.5 . . ?
C19 C18 C23 118.87(19) . . ?
C19 C18 C13 119.87(19) . . ?
C23 C18 C13 121.20(18) . . ?
C20 C19 C18 120.9(2) . . ?
C20 C19 H19 119.6 . . ?
C18 C19 H19 119.6 . . ?
C21 C20 C19 119.9(2) . . ?
C21 C20 H20 120.1 . . ?
C19 C20 H20 120.1 . . ?
C20 C21 C22 120.5(2) . . ?
C20 C21 H21 119.8 . . ?
C22 C21 H21 119.8 . . ?
C21 C22 C23 119.7(2) . . ?
C21 C22 H22 120.2 . . ?
C23 C22 H22 120.2 . . ?
C18 C23 C22 120.2(2) . . ?
C18 C23 H23 119.9 . . ?
C22 C23 H23 119.9 . . ?

loop_
_geom_bond_atom_site_label_1
_geom_bond_atom_site_label_2
_geom_bond_distance
_geom_bond_site_symmetry_2
_geom_bond_publ_flag
Cl1 C6 1.722(2) . ?
O1 C10 1.214(2) . ?
N1 C8 1.327(2) . ?
N1 C11 1.354(3) . ?
N2 N3 1.377(2) . ?
N2 C10 1.386(3) . ?
N2 C1 1.433(2) . ?
N3 C7 1.281(3) . ?
C1 C2 1.372(3) . ?
C1 C6 1.380(3) . ?
C2 C3 1.380(3) . ?
C2 H2 0.9300 . ?
C3 C4 1.372(4) . ?
C3 H3 0.9300 . ?
C4 C5 1.367(4) . ?
C4 H4 0.9300 . ?
C5 C6 1.383(3) . ?
C5 H5 0.9300 . ?
C7 C8 1.435(3) . ?
C7 H7 0.9300 . ?
C8 C9 1.415(3) . ?
C9 C13 1.393(3) . ?
C9 C10 1.477(3) . ?
C11 C14 1.417(3) . ?
C11 C12 1.424(3) . ?
C12 C17 1.419(3) . ?
C12 C13 1.420(3) . ?
C13 C18 1.493(3) . ?
C14 C15 1.351(3) . ?
C14 H14 0.9300 . ?
C15 C16 1.397(3) . ?
C15 H15 0.9300 . ?
C16 C17 1.361(3) . ?
C16 H16 0.9300 . ?
C17 H17 0.9300 . ?
C18 C19 1.380(3) . ?
C18 C23 1.382(3) . ?
C19 C20 1.379(3) . ?
C19 H19 0.9300 . ?
C20 C21 1.360(4) . ?
C20 H20 0.9300 . ?
C21 C22 1.378(4) . ?
C21 H21 0.9300 . ?
C22 C23 1.386(3) . ?
C22 H22 0.9300 . ?
C23 H23 0.9300 . ?

loop_
_geom_torsion_atom_site_label_1
_geom_torsion_atom_site_label_2
_geom_torsion_atom_site_label_3
_geom_torsion_atom_site_label_4
_geom_torsion
_geom_torsion_site_symmetry_1
_geom_torsion_site_symmetry_2
_geom_torsion_site_symmetry_3
_geom_torsion_site_symmetry_4
_geom_torsion_publ_flag
C10 N2 N3 C7 -0.9(4) . . . . ?
C1 N2 N3 C7 -178.5(2) . . . . ?
N3 N2 C1 C2 -87.1(3) . . . . ?
C10 N2 C1 C2 95.1(3) . . . . ?
N3 N2 C1 C6 90.7(2) . . . . ?
C10 N2 C1 C6 -87.2(3) . . . . ?
C6 C1 C2 C3 0.4(4) . . . . ?
N2 C1 C2 C3 178.2(2) . . . . ?
C1 C2 C3 C4 0.1(4) . . . . ?
C2 C3 C4 C5 -0.5(4) . . . . ?
C3 C4 C5 C6 0.5(4) . . . . ?
C2 C1 C6 C5 -0.5(3) . . . . ?
N2 C1 C6 C5 -178.2(2) . . . . ?
C2 C1 C6 Cl1 179.36(19) . . . . ?
N2 C1 C6 Cl1 1.6(3) . . . . ?
C4 C5 C6 C1 0.0(4) . . . . ?
C4 C5 C6 Cl1 -179.8(2) . . . . ?
N2 N3 C7 C8 0.8(4) . . . . ?
C11 N1 C8 C9 -0.2(3) . . . . ?
C11 N1 C8 C7 -179.6(2) . . . . ?
N3 C7 C8 N1 178.6(3) . . . . ?
N3 C7 C8 C9 -0.9(4) . . . . ?
N1 C8 C9 C13 1.1(3) . . . . ?
C7 C8 C9 C13 -179.5(2) . . . . ?
N1 C8 C9 C10 -178.5(2) . . . . ?
C7 C8 C9 C10 0.9(3) . . . . ?
N3 N2 C10 O1 -178.5(2) . . . . ?
C1 N2 C10 O1 -1.0(3) . . . . ?
N3 N2 C10 C9 1.0(3) . . . . ?
C1 N2 C10 C9 178.49(18) . . . . ?
C13 C9 C10 O1 -1.1(3) . . . . ?
C8 C9 C10 O1 178.5(2) . . . . ?
C13 C9 C10 N2 179.45(19) . . . . ?
C8 C9 C10 N2 -1.0(3) . . . . ?
C8 N1 C11 C14 178.5(2) . . . . ?
C8 N1 C11 C12 -0.9(3) . . . . ?
N1 C11 C12 C17 179.7(2) . . . . ?
C14 C11 C12 C17 0.3(3) . . . . ?
N1 C11 C12 C13 1.1(3) . . . . ?
C14 C11 C12 C13 -178.31(19) . . . . ?
C8 C9 C13 C12 -0.8(3) . . . . ?
C10 C9 C13 C12 178.74(19) . . . . ?
C8 C9 C13 C18 -178.57(19) . . . . ?
C10 C9 C13 C18 1.0(3) . . . . ?
C17 C12 C13 C9 -178.7(2) . . . . ?
C11 C12 C13 C9 -0.1(3) . . . . ?
C17 C12 C13 C18 -0.8(3) . . . . ?
C11 C12 C13 C18 177.69(18) . . . . ?
N1 C11 C14 C15 -179.4(2) . . . . ?
C12 C11 C14 C15 0.0(3) . . . . ?
C11 C14 C15 C16 -0.3(4) . . . . ?
C14 C15 C16 C17 0.4(4) . . . . ?
C15 C16 C17 C12 -0.1(4) . . . . ?
C13 C12 C17 C16 178.3(2) . . . . ?
C11 C12 C17 C16 -0.2(3) . . . . ?
C9 C13 C18 C19 79.8(3) . . . . ?
C12 C13 C18 C19 -97.9(2) . . . . ?
C9 C13 C18 C23 -102.9(2) . . . . ?
C12 C13 C18 C23 79.4(2) . . . . ?
C23 C18 C19 C20 1.2(3) . . . . ?
C13 C18 C19 C20 178.60(19) . . . . ?
C18 C19 C20 C21 -0.1(3) . . . . ?
C19 C20 C21 C22 -0.6(4) . . . . ?
C20 C21 C22 C23 0.1(3) . . . . ?
C19 C18 C23 C22 -1.7(3) . . . . ?
C13 C18 C23 C22 -178.99(19) . . . . ?
C21 C22 C23 C18 1.0(3) . . . . ?
